data_7023533
loop_
_publ_author_name
'P\"utz, Anna-Maria'
'Carrella, Luca M.'
'Rentschler, Eva'

_publ_section_title
;
 A distorted honeycomb motif in divalent transition metal compounds based
 on 4-phosphonbenzoic acid and exchange coupled Co(ii) and Cu(ii):
 synthesis, structural description and magnetic properties.
;
_journal_issue 45
_journal_name_full 'Dalton transactions (Cambridge, England : 2003)'
_journal_page_first 16194
_journal_page_last 16199
_journal_paper_doi 10.1039/c3dt51437d
_journal_volume 42
_journal_year 2013
_chemical_formula_moiety 'C7 H5 Cu O5 P'
_chemical_formula_sum 'C7 H5 Cu O5 P'
_chemical_formula_weight 263.62
_chemical_name_systematic
;
 ?
;
_space_group_IT_number 12
_symmetry_cell_setting monoclinic
_symmetry_space_group_name_Hall '-C 2y'
_symmetry_space_group_name_H-M 'C 1 2/m 1'
_atom_sites_solution_hydrogens geom
_atom_sites_solution_primary direct
_atom_sites_solution_secondary difmap
_audit_creation_method SHELXL-97
_cell_angle_alpha 90.00
_cell_angle_beta 100.604(9)
_cell_angle_gamma 90.00
_cell_formula_units_Z 4
_cell_length_a 5.2031(17)
_cell_length_b 8.122(3)
_cell_length_c 19.378(3)
_cell_measurement_reflns_used 1054
_cell_measurement_temperature 173(2)
_cell_measurement_theta_max 28.09
_cell_measurement_theta_min 2.14
_cell_volume 804.9(4)
_computing_cell_refinement 'APEX2 V2.0(Bruker, 2006)'
_computing_data_collection 'APEX2 V2.0(Bruker, 2006)'
_computing_data_reduction 'APEX2 V2.0(Bruker, 2006)'
_computing_structure_refinement 'SHELXL-97 (Sheldrick, 2008)'
_computing_structure_solution 'SIR-97/(Altomare, 1997)'
_diffrn_ambient_temperature 173(2)
_diffrn_measured_fraction_theta_full 0.994
_diffrn_measured_fraction_theta_max 0.994
_diffrn_measurement_device_type 'SMART CCD'
_diffrn_measurement_method '\k-geometry diffractometry'
_diffrn_radiation_monochromator graphite
_diffrn_radiation_source 'fine-focus sealed tube'
_diffrn_radiation_type MoK\a
_diffrn_radiation_wavelength 0.71073
_diffrn_reflns_av_R_equivalents 0.0876
_diffrn_reflns_av_sigmaI/netI 0.0534
_diffrn_reflns_limit_h_max 6
_diffrn_reflns_limit_h_min -6
_diffrn_reflns_limit_k_max 10
_diffrn_reflns_limit_k_min -10
_diffrn_reflns_limit_l_max 25
_diffrn_reflns_limit_l_min -25
_diffrn_reflns_number 7310
_diffrn_reflns_theta_full 28.09
_diffrn_reflns_theta_max 28.09
_diffrn_reflns_theta_min 2.14
_exptl_absorpt_coefficient_mu 2.900
_exptl_absorpt_correction_T_max 0.9443
_exptl_absorpt_correction_T_min 0.8228
_exptl_absorpt_correction_type multi-scan
_exptl_absorpt_process_details 'Platon; Spek, A.L. (2003), J.Appl.Cryst. 36, 7-13'
_exptl_crystal_colour green
_exptl_crystal_density_diffrn 2.175
_exptl_crystal_density_method 'not measured'
_exptl_crystal_description plate
_exptl_crystal_F_000 524
_exptl_crystal_size_max 0.07
_exptl_crystal_size_mid 0.07
_exptl_crystal_size_min 0.02
_refine_diff_density_max 1.216
_refine_diff_density_min -0.700
_refine_diff_density_rms 0.202
_refine_ls_extinction_method none
_refine_ls_goodness_of_fit_ref 1.115
_refine_ls_hydrogen_treatment constr
_refine_ls_matrix_type full
_refine_ls_number_parameters 99
_refine_ls_number_reflns 1054
_refine_ls_number_restraints 0
_refine_ls_restrained_S_all 1.115
_refine_ls_R_factor_all 0.0681
_refine_ls_R_factor_gt 0.0453
_refine_ls_shift/su_max 0.000
_refine_ls_shift/su_mean 0.000
_refine_ls_structure_factor_coef Fsqd
_refine_ls_weighting_details 'calc w=1/[\s^2^(Fo^2^)+(0.0824P)^2^+0.0000P] where P=(Fo^2^+2Fc^2^)/3'
_refine_ls_weighting_scheme calc
_refine_ls_wR_factor_gt 0.1222
_refine_ls_wR_factor_ref 0.1341
_reflns_number_gt 825
_reflns_number_total 1054
_reflns_threshold_expression >2\s(I)
_cod_data_source_file c3dt51437d.txt
_cod_data_source_block xe_204
_cod_original_cell_volume 805.0(4)
_cod_original_sg_symbol_H-M C2/m
_cod_database_code 7023533

loop_
_symmetry_equiv_pos_as_xyz
'x, y, z'
'-x, y, -z'
'x+1/2, y+1/2, z'
'-x+1/2, y+1/2, -z'
'-x, -y, -z'
'x, -y, z'
'-x+1/2, -y+1/2, -z'
'x+1/2, -y+1/2, z'

loop_
_atom_site_label
_atom_site_type_symbol
_atom_site_fract_x
_atom_site_fract_y
_atom_site_fract_z
_atom_site_U_iso_or_equiv
_atom_site_adp_type
_atom_site_occupancy
_atom_site_symmetry_multiplicity
_atom_site_calc_flag
_atom_site_refinement_flags
_atom_site_disorder_assembly
_atom_site_disorder_group
Cu1 Cu 0.0000 0.17975(9) 0.0000 0.0122(3) Uani 1 2 d S . .
P1 P -0.0049(3) 0.5000 0.08874(8) 0.0102(4) Uani 1 2 d S . .
O1 O -0.3021(8) 0.5000 0.0537(2) 0.0121(9) Uani 1 2 d S . .
O2 O 0.1316(6) 0.3443(4) 0.06981(17) 0.0124(7) Uani 1 1 d . . .
C1 C 0.0062(14) 0.5000 0.1822(4) 0.0157(13) Uani 1 2 d S . .
C4 C 0.0194(15) 0.5000 0.3262(4) 0.0215(15) Uani 1 2 d S . .
C2 C -0.1864(18) 0.4158(11) 0.2096(5) 0.0172(19) Uani 0.50 1 d P A -1
H2 H -0.3233 0.3613 0.1788 0.021 Uiso 0.50 1 calc PR A -1
C3 C -0.179(2) 0.4112(13) 0.2809(5) 0.021(2) Uani 0.50 1 d P A -1
H3 H -0.3049 0.3493 0.2996 0.026 Uiso 0.50 1 calc PR A -1
C5 C 0.209(2) 0.4190(13) 0.2989(5) 0.022(2) Uani 0.50 1 d P A -2
H5 H 0.3452 0.3637 0.3296 0.027 Uiso 0.50 1 calc PR A -2
C6 C 0.2049(18) 0.4168(12) 0.2270(5) 0.018(2) Uani 0.50 1 d P A -2
H6 H 0.3360 0.3591 0.2086 0.021 Uiso 0.50 1 calc PR A -2
C7 C 0.0153(16) 0.5000 0.4035(4) 0.0282(17) Uani 1 2 d S . .
O4 O -0.1584(18) 0.4143(12) 0.4240(4) 0.043(2) Uani 0.50 1 d P . -1
H4 H -0.1435 0.4230 0.4677 0.065 Uiso 0.50 1 calc PR . -1
O5 O 0.1931(19) 0.4174(13) 0.4415(4) 0.047(3) Uani 0.50 1 d P . -2

loop_
_atom_site_aniso_label
_atom_site_aniso_U_11
_atom_site_aniso_U_22
_atom_site_aniso_U_33
_atom_site_aniso_U_23
_atom_site_aniso_U_13
_atom_site_aniso_U_12
Cu1 0.0154(4) 0.0060(4) 0.0143(4) 0.000 0.0006(3) 0.000
P1 0.0119(8) 0.0077(7) 0.0111(8) 0.000 0.0023(6) 0.000
O1 0.012(2) 0.010(2) 0.015(2) 0.000 0.0027(18) 0.000
O2 0.0141(15) 0.0064(14) 0.0164(16) 0.0004(11) 0.0019(13) -0.0001(11)
C1 0.019(3) 0.012(3) 0.015(3) 0.000 0.001(3) 0.000
C4 0.028(4) 0.021(3) 0.016(4) 0.000 0.006(3) 0.000
C2 0.017(4) 0.015(5) 0.019(5) 0.000(4) 0.003(4) -0.008(4)
C3 0.028(5) 0.025(6) 0.014(5) -0.002(4) 0.010(4) -0.003(4)
C5 0.024(5) 0.028(5) 0.013(5) 0.007(4) -0.001(4) 0.007(4)
C6 0.013(4) 0.022(5) 0.020(5) 0.002(4) 0.005(4) 0.003(4)
C7 0.033(4) 0.040(4) 0.013(4) 0.000 0.006(3) 0.000
O4 0.054(5) 0.067(6) 0.010(4) 0.002(4) 0.010(4) -0.019(5)
O5 0.058(6) 0.067(7) 0.017(4) 0.008(4) 0.010(4) 0.025(5)

loop_
_atom_type_symbol
_atom_type_description
_atom_type_scat_dispersion_real
_atom_type_scat_dispersion_imag
_atom_type_scat_source
C C 0.0033 0.0016 'International Tables Vol C Tables 4.2.6.8 and 6.1.1.4'
H H 0.0000 0.0000 'International Tables Vol C Tables 4.2.6.8 and 6.1.1.4'
O O 0.0106 0.0060 'International Tables Vol C Tables 4.2.6.8 and 6.1.1.4'
P P 0.1023 0.0942 'International Tables Vol C Tables 4.2.6.8 and 6.1.1.4'
Cu Cu 0.3201 1.2651 'International Tables Vol C Tables 4.2.6.8 and 6.1.1.4'

loop_
_geom_angle_atom_site_label_1
_geom_angle_atom_site_label_2
_geom_angle_atom_site_label_3
_geom_angle
_geom_angle_site_symmetry_1
_geom_angle_site_symmetry_3
O2 Cu1 O2 92.63(18) . 2
O2 Cu1 O1 164.70(16) . 7_455
O2 Cu1 O1 93.40(14) 2 7_455
O2 Cu1 O1 93.40(14) . 3_545
O2 Cu1 O1 164.70(16) 2 3_545
O1 Cu1 O1 84.33(19) 7_455 3_545
O2 Cu1 Cu1 61.08(9) . 7
O2 Cu1 Cu1 85.91(10) 2 7
O1 Cu1 Cu1 133.42(13) 7_455 7
O1 Cu1 Cu1 84.73(11) 3_545 7
O2 Cu1 Cu1 85.91(10) . 7_455
O2 Cu1 Cu1 61.08(9) 2 7_455
O1 Cu1 Cu1 84.73(11) 7_455 7_455
O1 Cu1 Cu1 133.42(13) 3_545 7_455
Cu1 Cu1 Cu1 132.63(6) 7 7_455
O2 Cu1 Cu1 133.69(9) . 5
O2 Cu1 Cu1 133.69(9) 2 5
O1 Cu1 Cu1 42.16(10) 7_455 5
O1 Cu1 Cu1 42.16(10) 3_545 5
Cu1 Cu1 Cu1 113.68(3) 7 5
Cu1 Cu1 Cu1 113.68(3) 7_455 5
O2 P1 O2 111.8(3) 6_565 .
O2 P1 O1 111.13(15) 6_565 .
O2 P1 O1 111.13(15) . .
O2 P1 C1 108.12(17) 6_565 .
O2 P1 C1 108.12(17) . .
O1 P1 C1 106.3(3) . .
P1 O1 Cu1 127.28(14) . 7_455
P1 O1 Cu1 127.28(14) . 3_455
Cu1 O1 Cu1 95.67(19) 7_455 3_455
P1 O2 Cu1 128.3(2) . .
C2 C1 C2 58.7(9) 6_565 .
C2 C1 C6 91.5(6) 6_565 6_565
C2 C1 C6 120.1(8) . 6_565
C2 C1 C6 120.1(8) 6_565 .
C2 C1 C6 91.5(6) . .
C6 C1 C6 57.9(9) 6_565 .
C2 C1 P1 119.3(6) 6_565 .
C2 C1 P1 119.3(6) . .
C6 C1 P1 120.6(6) 6_565 .
C6 C1 P1 120.6(6) . .
C5 C4 C5 57.4(10) 6_565 .
C5 C4 C3 119.8(8) 6_565 .
C5 C4 C3 90.6(7) . .
C5 C4 C3 90.6(7) 6_565 6_565
C5 C4 C3 119.8(8) . 6_565
C3 C4 C3 61.0(9) . 6_565
C5 C4 C7 121.9(7) 6_565 .
C5 C4 C7 121.9(7) . .
C3 C4 C7 118.3(7) . .
C3 C4 C7 118.3(7) 6_565 .
C3 C2 C1 120.4(8) . .
C3 C2 H2 119.8 . .
C1 C2 H2 119.8 . .
C2 C3 C4 119.3(9) . .
C2 C3 H3 120.3 . .
C4 C3 H3 120.3 . .
C4 C5 C6 120.9(9) . .
C4 C5 H5 119.5 . .
C6 C5 H5 119.5 . .
C5 C6 C1 119.4(8) . .
C5 C6 H6 120.3 . .
C1 C6 H6 120.3 . .
O4 C7 O4 67.0(10) 6_565 .
O4 C7 O5 90.8(7) 6_565 6_565
O4 C7 O5 126.8(8) . 6_565
O4 C7 O5 126.8(8) 6_565 .
O4 C7 O5 90.8(7) . .
O5 C7 O5 64.1(10) 6_565 .
O4 C7 C4 117.2(7) 6_565 .
O4 C7 C4 117.2(7) . .
O5 C7 C4 116.0(7) 6_565 .
O5 C7 C4 116.0(7) . .
C7 O4 H4 109.5 . .

loop_
_geom_bond_atom_site_label_1
_geom_bond_atom_site_label_2
_geom_bond_distance
_geom_bond_site_symmetry_2
Cu1 O2 1.935(3) .
Cu1 O2 1.935(3) 2
Cu1 O1 1.970(3) 7_455
Cu1 O1 1.970(3) 3_545
Cu1 Cu1 2.8408(10) 7
Cu1 Cu1 2.8408(10) 7_455
Cu1 Cu1 2.9200(18) 5
P1 O2 1.528(3) 6_565
P1 O2 1.528(3) .
P1 O1 1.571(5) .
P1 C1 1.801(7) .
O1 Cu1 1.970(3) 7_455
O1 Cu1 1.970(3) 3_455
C1 C2 1.396(11) 6_565
C1 C2 1.396(11) .
C1 C6 1.397(11) 6_565
C1 C6 1.397(11) .
C4 C5 1.370(13) 6_565
C4 C5 1.370(12) .
C4 C3 1.422(12) .
C4 C3 1.422(12) 6_565
C4 C7 1.502(10) .
C2 C3 1.375(14) .
C2 H2 0.9500 .
C3 H3 0.9500 .
C5 C6 1.389(14) .
C5 H5 0.9500 .
C6 H6 0.9500 .
C7 O4 1.261(11) 6_565
C7 O4 1.261(11) .
C7 O5 1.264(11) 6_565
C7 O5 1.264(11) .
O4 H4 0.8400 .

loop_
_geom_hbond_atom_site_label_D
_geom_hbond_atom_site_label_H
_geom_hbond_atom_site_label_A
_geom_hbond_distance_DH
_geom_hbond_distance_HA
_geom_hbond_distance_DA
_geom_hbond_angle_DHA
_geom_hbond_site_symmetry_A
O4 H4 O5 0.84 1.82 2.645(12) 165.4 2_556

loop_
_geom_torsion_atom_site_label_1
_geom_torsion_atom_site_label_2
_geom_torsion_atom_site_label_3
_geom_torsion_atom_site_label_4
_geom_torsion
_geom_torsion_site_symmetry_1
_geom_torsion_site_symmetry_4
O2 P1 O1 Cu1 131.2(3) 6_565 7_455
O2 P1 O1 Cu1 6.1(4) . 7_455
C1 P1 O1 Cu1 -111.3(3) . 7_455
O2 P1 O1 Cu1 -6.1(4) 6_565 3_455
O2 P1 O1 Cu1 -131.2(2) . 3_455
C1 P1 O1 Cu1 111.3(3) . 3_455
O2 P1 O2 Cu1 -113.8(2) 6_565 .
O1 P1 O2 Cu1 10.9(3) . .
C1 P1 O2 Cu1 127.3(3) . .
O2 Cu1 O2 P1 45.20(18) 2 .
O1 Cu1 O2 P1 -67.9(6) 7_455 .
O1 Cu1 O2 P1 -148.9(3) 3_545 .
Cu1 Cu1 O2 P1 129.1(3) 7 .
Cu1 Cu1 O2 P1 -15.5(2) 7_455 .
Cu1 Cu1 O2 P1 -134.80(18) 5 .
O2 P1 C1 C2 85.2(6) 6_565 6_565
O2 P1 C1 C2 -153.6(5) . 6_565
O1 P1 C1 C2 -34.2(5) . 6_565
O2 P1 C1 C2 153.6(5) 6_565 .
O2 P1 C1 C2 -85.2(6) . .
O1 P1 C1 C2 34.2(5) . .
O2 P1 C1 C6 -26.4(6) 6_565 6_565
O2 P1 C1 C6 94.8(5) . 6_565
O1 P1 C1 C6 -145.8(5) . 6_565
O2 P1 C1 C6 -94.8(5) 6_565 .
O2 P1 C1 C6 26.4(6) . .
O1 P1 C1 C6 145.8(5) . .
C2 C1 C2 C3 -72.9(10) 6_565 .
C6 C1 C2 C3 -1.4(12) 6_565 .
C6 C1 C2 C3 51.9(10) . .
P1 C1 C2 C3 178.6(7) . .
C1 C2 C3 C4 3.1(14) . .
C5 C4 C3 C2 -3.8(13) 6_565 .
C5 C4 C3 C2 -55.8(10) . .
C3 C4 C3 C2 68.5(10) 6_565 .
C7 C4 C3 C2 177.0(7) . .
C5 C4 C5 C6 -71.9(10) 6_565 .
C3 C4 C5 C6 53.8(10) . .
C3 C4 C5 C6 -2.6(13) 6_565 .
C7 C4 C5 C6 178.2(8) . .
C4 C5 C6 C1 0.8(14) . .
C2 C1 C6 C5 -0.1(12) 6_565 .
C2 C1 C6 C5 -54.3(10) . .
C6 C1 C6 C5 70.8(10) 6_565 .
P1 C1 C6 C5 179.9(7) . .
C5 C4 C7 O4 107.3(10) 6_565 6_565
C5 C4 C7 O4 176.1(8) . 6_565
C3 C4 C7 O4 -73.5(8) . 6_565
C3 C4 C7 O4 -3.1(9) 6_565 6_565
C5 C4 C7 O4 -176.1(8) 6_565 .
C5 C4 C7 O4 -107.3(10) . .
C3 C4 C7 O4 3.1(9) . .
C3 C4 C7 O4 73.5(8) 6_565 .
C5 C4 C7 O5 1.8(10) 6_565 6_565
C5 C4 C7 O5 70.6(8) . 6_565
C3 C4 C7 O5 -179.0(8) . 6_565
C3 C4 C7 O5 -108.6(9) 6_565 6_565
C5 C4 C7 O5 -70.6(8) 6_565 .
C5 C4 C7 O5 -1.8(10) . .
C3 C4 C7 O5 108.6(9) . .
C3 C4 C7 O5 179.0(8) 6_565 .
